data_2227804
loop_
_publ_author_name
'Guo, Huan-mei'
'Liu, Li'
'Yang, Jie'
'Liu, Yang-chun'

_publ_section_title
;
 <i>N</i>'-(4-Fluorobenzylidene)acetohydrazide
;
_journal_coeditor_code LH5151
_journal_issue 11
_journal_name_full 'Acta Crystallographica Section E'
_journal_page_first o2952
_journal_paper_doi 10.1107/S1600536810042765
_journal_volume 66
_journal_year 2010
_chemical_formula_iupac 'C9 H9 F N2 O'
_chemical_formula_moiety 'C9 H9 F N2 O'
_chemical_formula_sum 'C9 H9 F N2 O'
_chemical_formula_weight 180.18
_chemical_name_systematic
;
<i>N</i>'-(4-Fluorobenzylidene)acetohydrazide
;
_space_group_IT_number 14
_symmetry_cell_setting monoclinic
_symmetry_space_group_name_Hall '-P 2yn'
_symmetry_space_group_name_H-M 'P 1 21/n 1'
_atom_sites_solution_hydrogens geom
_atom_sites_solution_primary direct
_atom_sites_solution_secondary difmap
_audit_creation_method SHELXL-97
_cell_angle_alpha 90.00
_cell_angle_beta 96.71(3)
_cell_angle_gamma 90.00
_cell_formula_units_Z 4
_cell_length_a 10.443(2)
_cell_length_b 4.0418(8)
_cell_length_c 21.172(4)
_cell_measurement_reflns_used 2033
_cell_measurement_temperature 293(2)
_cell_measurement_theta_max 27.48
_cell_measurement_theta_min 3.71
_cell_volume 887.5(3)
_computing_cell_refinement 'SAINT (Bruker, 1997)'
_computing_data_collection 'SMART (Bruker, 1997)'
_computing_data_reduction 'SAINT (Bruker, 1997)'
_computing_molecular_graphics 'SHELXTL (Sheldrick, 2008)'
_computing_publication_material 'SHELXTL (Sheldrick, 2008)'
_computing_structure_refinement 'SHELXL97 (Sheldrick, 2008)'
_computing_structure_solution 'SHELXS97 (Sheldrick, 2008)'
_diffrn_ambient_temperature 293(2)
_diffrn_measured_fraction_theta_full 0.998
_diffrn_measured_fraction_theta_max 0.998
_diffrn_measurement_device_type 'Bruker SMART CCD'
_diffrn_measurement_method '\f and \w'
_diffrn_radiation_monochromator graphite
_diffrn_radiation_source 'fine-focus sealed tube'
_diffrn_radiation_type MoK\a
_diffrn_radiation_wavelength 0.71073
_diffrn_reflns_av_R_equivalents 0.0253
_diffrn_reflns_av_sigmaI/netI 0.0247
_diffrn_reflns_limit_h_max 13
_diffrn_reflns_limit_h_min -13
_diffrn_reflns_limit_k_max 5
_diffrn_reflns_limit_k_min -5
_diffrn_reflns_limit_l_max 27
_diffrn_reflns_limit_l_min -27
_diffrn_reflns_number 7536
_diffrn_reflns_theta_full 27.48
_diffrn_reflns_theta_max 27.48
_diffrn_reflns_theta_min 3.31
_exptl_absorpt_coefficient_mu 0.105
_exptl_absorpt_correction_type none
_exptl_crystal_colour colourless
_exptl_crystal_density_diffrn 1.349
_exptl_crystal_density_method 'not measured'
_exptl_crystal_description bar
_exptl_crystal_F_000 376
_exptl_crystal_size_max 0.24
_exptl_crystal_size_mid 0.22
_exptl_crystal_size_min 0.22
_refine_diff_density_max 0.312
_refine_diff_density_min -0.228
_refine_ls_extinction_method none
_refine_ls_goodness_of_fit_ref 1.124
_refine_ls_hydrogen_treatment constr
_refine_ls_matrix_type full
_refine_ls_number_parameters 118
_refine_ls_number_reflns 2033
_refine_ls_number_restraints 0
_refine_ls_restrained_S_all 1.124
_refine_ls_R_factor_all 0.0671
_refine_ls_R_factor_gt 0.0516
_refine_ls_shift/su_max 0.000
_refine_ls_shift/su_mean 0.000
_refine_ls_structure_factor_coef Fsqd
_refine_ls_weighting_details 'calc w=1/[\s^2^(Fo^2^)+(0.1001P)^2^+0.0565P] where P=(Fo^2^+2Fc^2^)/3'
_refine_ls_weighting_scheme calc
_refine_ls_wR_factor_gt 0.1589
_refine_ls_wR_factor_ref 0.1757
_reflns_number_gt 1412
_reflns_number_total 2033
_reflns_threshold_expression I>\s(I)
_cod_data_source_file lh5151.cif
_cod_data_source_block I
_cod_original_sg_symbol_H-M 'P 21/n'
_cod_database_code 2227804
_cod_database_fobs_code 2227804

loop_
_symmetry_equiv_pos_as_xyz
'x, y, z'
'-x+1/2, y+1/2, -z+1/2'
'-x, -y, -z'
'x-1/2, -y-1/2, z-1/2'

loop_
_atom_site_type_symbol
_atom_site_label
_atom_site_fract_x
_atom_site_fract_y
_atom_site_fract_z
_atom_site_U_iso_or_equiv
_atom_site_adp_type
_atom_site_calc_flag
_atom_site_refinement_flags
_atom_site_occupancy
_atom_site_disorder_assembly
_atom_site_disorder_group
N N2 0.41309(13) 0.8047(4) 0.12439(6) 0.0506(4) Uani d . 1 . .
C C4 0.50404(14) 0.7947(4) 0.23307(7) 0.0448(4) Uani d . 1 . .
C C3 0.50479(15) 0.7172(4) 0.16566(7) 0.0517(4) Uani d . 1 . .
H H3A 0.5741 0.6012 0.1527 0.062 Uiso calc R 1 . .
N N1 0.42670(14) 0.7124(4) 0.06305(6) 0.0574(4) Uani d . 1 . .
H H1A 0.4921 0.5941 0.0561 0.069 Uiso calc R 1 . .
O O1 0.35986(12) 0.7130(4) -0.04043(5) 0.0692(4) Uani d . 1 . .
F F1 0.50984(11) 0.9900(3) 0.42320(4) 0.0807(4) Uani d . 1 . .
C C2 0.34069(16) 0.8017(4) 0.01332(7) 0.0533(4) Uani d . 1 . .
C C8 0.40253(16) 1.0213(4) 0.31985(7) 0.0545(4) Uani d . 1 . .
H H8A 0.3333 1.1268 0.3352 0.065 Uiso calc R 1 . .
C C7 0.50862(17) 0.9235(4) 0.36057(7) 0.0536(4) Uani d . 1 . .
C C5 0.60833(15) 0.6986(4) 0.27603(7) 0.0518(4) Uani d . 1 . .
H H5A 0.6772 0.5882 0.2613 0.062 Uiso calc R 1 . .
C C9 0.40169(14) 0.9588(4) 0.25596(7) 0.0497(4) Uani d . 1 . .
H H9A 0.3318 1.0270 0.2277 0.060 Uiso calc R 1 . .
C C6 0.61129(16) 0.7648(4) 0.34044(7) 0.0557(4) Uani d . 1 . .
H H6A 0.6815 0.7025 0.3691 0.067 Uiso calc R 1 . .
C C1 0.22542(17) 0.9959(4) 0.02534(8) 0.0631(5) Uani d . 1 . .
H H1B 0.1738 1.0404 -0.0143 0.095 Uiso calc R 1 . .
H H1C 0.2522 1.2011 0.0456 0.095 Uiso calc R 1 . .
H H1D 0.1757 0.8720 0.0525 0.095 Uiso calc R 1 . .

loop_
_atom_site_aniso_label
_atom_site_aniso_U_11
_atom_site_aniso_U_22
_atom_site_aniso_U_33
_atom_site_aniso_U_12
_atom_site_aniso_U_13
_atom_site_aniso_U_23
N2 0.0517(8) 0.0632(8) 0.0366(7) -0.0062(6) 0.0045(5) -0.0048(5)
C4 0.0445(8) 0.0502(8) 0.0393(8) -0.0073(6) 0.0030(6) -0.0030(6)
C3 0.0471(8) 0.0647(10) 0.0433(8) -0.0038(7) 0.0058(6) -0.0067(7)
N1 0.0497(8) 0.0851(10) 0.0374(7) 0.0001(7) 0.0045(5) -0.0076(6)
O1 0.0619(7) 0.1067(11) 0.0384(6) -0.0006(7) 0.0029(5) -0.0048(6)
F1 0.0863(8) 0.1149(10) 0.0392(6) 0.0063(7) 0.0000(5) -0.0137(5)
C2 0.0511(9) 0.0682(10) 0.0400(8) -0.0107(8) 0.0033(6) -0.0005(7)
C8 0.0513(9) 0.0650(10) 0.0472(9) 0.0041(7) 0.0059(6) -0.0074(7)
C7 0.0600(9) 0.0648(10) 0.0350(7) -0.0067(8) 0.0017(6) -0.0056(7)
C5 0.0432(8) 0.0635(10) 0.0484(8) 0.0001(7) 0.0035(6) -0.0029(7)
C9 0.0451(8) 0.0584(9) 0.0441(8) -0.0002(7) -0.0011(6) -0.0030(6)
C6 0.0488(9) 0.0697(10) 0.0458(8) -0.0026(7) -0.0061(6) 0.0018(7)
C1 0.0681(11) 0.0673(11) 0.0533(9) 0.0041(9) 0.0043(7) 0.0044(8)

loop_
_atom_type_symbol
_atom_type_description
_atom_type_scat_dispersion_real
_atom_type_scat_dispersion_imag
_atom_type_scat_source
C C 0.0033 0.0016 'International Tables Vol C Tables 4.2.6.8 and 6.1.1.4'
H H 0.0000 0.0000 'International Tables Vol C Tables 4.2.6.8 and 6.1.1.4'
N N 0.0061 0.0033 'International Tables Vol C Tables 4.2.6.8 and 6.1.1.4'
O O 0.0106 0.0060 'International Tables Vol C Tables 4.2.6.8 and 6.1.1.4'
F F 0.0171 0.0103 'International Tables Vol C Tables 4.2.6.8 and 6.1.1.4'

loop_
_geom_angle_atom_site_label_1
_geom_angle_atom_site_label_2
_geom_angle_atom_site_label_3
_geom_angle_site_symmetry_1
_geom_angle_site_symmetry_3
_geom_angle
_geom_angle_publ_flag
C3 N2 N1 . . 114.97(14) ?
C5 C4 C9 . . 118.69(14) ?
C5 C4 C3 . . 119.05(15) ?
C9 C4 C3 . . 122.25(14) ?
N2 C3 C4 . . 121.53(15) ?
N2 C3 H3A . . 119.2 ?
C4 C3 H3A . . 119.2 ?
C2 N1 N2 . . 122.09(15) ?
C2 N1 H1A . . 119.0 ?
N2 N1 H1A . . 119.0 ?
O1 C2 N1 . . 118.51(16) ?
O1 C2 C1 . . 122.36(15) ?
N1 C2 C1 . . 119.12(14) ?
C9 C8 C7 . . 118.32(15) ?
C9 C8 H8A . . 120.8 ?
C7 C8 H8A . . 120.8 ?
F1 C7 C6 . . 118.94(15) ?
F1 C7 C8 . . 118.09(15) ?
C6 C7 C8 . . 122.96(14) ?
C6 C5 C4 . . 121.01(15) ?
C6 C5 H5A . . 119.5 ?
C4 C5 H5A . . 119.5 ?
C8 C9 C4 . . 120.87(14) ?
C8 C9 H9A . . 119.6 ?
C4 C9 H9A . . 119.6 ?
C7 C6 C5 . . 118.13(15) ?
C7 C6 H6A . . 120.9 ?
C5 C6 H6A . . 120.9 ?
C2 C1 H1B . . 109.5 ?
C2 C1 H1C . . 109.5 ?
H1B C1 H1C . . 109.5 ?
C2 C1 H1D . . 109.5 ?
H1B C1 H1D . . 109.5 ?
H1C C1 H1D . . 109.5 ?

loop_
_geom_bond_atom_site_label_1
_geom_bond_atom_site_label_2
_geom_bond_site_symmetry_2
_geom_bond_distance
_geom_bond_publ_flag
N2 C3 . 1.269(2) ?
N2 N1 . 1.3744(17) ?
C4 C5 . 1.390(2) ?
C4 C9 . 1.392(2) ?
C4 C3 . 1.462(2) ?
C3 H3A . 0.9300 ?
N1 C2 . 1.351(2) ?
N1 H1A . 0.8600 ?
O1 C2 . 1.2317(17) ?
F1 C7 . 1.3516(17) ?
C2 C1 . 1.484(2) ?
C8 C9 . 1.375(2) ?
C8 C7 . 1.380(2) ?
C8 H8A . 0.9300 ?
C7 C6 . 1.360(2) ?
C5 C6 . 1.386(2) ?
C5 H5A . 0.9300 ?
C9 H9A . 0.9300 ?
C6 H6A . 0.9300 ?
C1 H1B . 0.9600 ?
C1 H1C . 0.9600 ?
C1 H1D . 0.9600 ?

loop_
_geom_hbond_atom_site_label_D
_geom_hbond_atom_site_label_H
_geom_hbond_atom_site_label_A
_geom_hbond_site_symmetry_A
_geom_hbond_distance_DH
_geom_hbond_distance_HA
_geom_hbond_distance_DA
_geom_hbond_angle_DHA
N1 H1A O1 3_665 0.86 2.0398 2.899(2) 176.3

loop_
_cod_related_entry_id
_cod_related_entry_database
_cod_related_entry_code
1 ChemSpider 7896300
